data_1520410
loop_
_publ_author_name
'Spencer, John'
'Patel, Hiren'
'Callear, Samantha K.'
'Hursthouse, Michael B.'

_publ_section_title
;
 C10H14N4O
;
_journal_name_full 'Crystal Structure Report Archive'
_journal_page_first 634
_journal_year 2009
_chemical_formula_sum 'C10 H14 N4 O'
_chemical_formula_weight 206.25
_space_group_IT_number 14
_symmetry_cell_setting monoclinic
_symmetry_space_group_name_Hall '-P 2ybc'
_symmetry_space_group_name_H-M 'P 1 21/c 1'
_atom_sites_solution_hydrogens geom
_atom_sites_solution_primary direct
_atom_sites_solution_secondary difmap
_cell_angle_alpha 90.00
_cell_angle_beta 109.004(2)
_cell_angle_gamma 90.00
_cell_formula_units_Z 4
_cell_length_a 15.1518(5)
_cell_length_b 6.1889(2)
_cell_length_c 11.2790(3)
_cell_measurement_reflns_used 9539
_cell_measurement_temperature 120(2)
_cell_measurement_theta_max 27.48
_cell_measurement_theta_min 2.91
_cell_volume 1000.02(5)
_computing_cell_refinement 'DENZO (Otwinowski & Minor, 1997) & COLLECT (Hooft, R.W.W., 1998)'
_computing_data_collection 'COLLECT (Hooft, R.W.W., 1998)'
_computing_data_reduction 'DENZO (Otwinowski & Minor, 1997) & COLLECT (Hooft, R.W.W., 1998)'
_computing_structure_refinement 'SHELXL-97 (Sheldrick, 2008)'
_diffrn_ambient_temperature 120(2)
_diffrn_measured_fraction_theta_full 0.997
_diffrn_measured_fraction_theta_max 0.997
_diffrn_measurement_device_type 'Bruker-Nonius APEX II CCD camera on \k-goniostat'
_diffrn_measurement_method '\f & \w scans'
_diffrn_radiation_monochromator '10cm confocal mirrors'
_diffrn_radiation_source 'Bruker-Nonius FR591 rotating anode'
_diffrn_radiation_type MoK\a
_diffrn_radiation_wavelength 0.71073
_diffrn_reflns_av_R_equivalents 0.0478
_diffrn_reflns_av_sigmaI/netI 0.0416
_diffrn_reflns_limit_h_max 19
_diffrn_reflns_limit_h_min -19
_diffrn_reflns_limit_k_max 7
_diffrn_reflns_limit_k_min -8
_diffrn_reflns_limit_l_max 14
_diffrn_reflns_limit_l_min -14
_diffrn_reflns_number 11973
_diffrn_reflns_theta_full 27.47
_diffrn_reflns_theta_max 27.47
_diffrn_reflns_theta_min 3.59
_exptl_absorpt_coefficient_mu 0.094
_exptl_absorpt_correction_T_max 0.9963
_exptl_absorpt_correction_T_min 0.9879
_exptl_absorpt_correction_type multi-scan
_exptl_absorpt_process_details 'SADABS 2007/2 (Sheldrick, G.M., 2007)'
_exptl_crystal_colour colourless
_exptl_crystal_density_diffrn 1.370
_exptl_crystal_density_method 'not measured'
_exptl_crystal_description block
_exptl_crystal_F_000 440
_exptl_crystal_size_max 0.13
_exptl_crystal_size_mid 0.06
_exptl_crystal_size_min 0.04
_refine_diff_density_max 0.244
_refine_diff_density_min -0.277
_refine_diff_density_rms 0.056
_refine_ls_extinction_method none
_refine_ls_goodness_of_fit_ref 1.049
_refine_ls_hydrogen_treatment constr
_refine_ls_matrix_type full
_refine_ls_number_parameters 137
_refine_ls_number_reflns 2280
_refine_ls_number_restraints 0
_refine_ls_restrained_S_all 1.049
_refine_ls_R_factor_all 0.0780
_refine_ls_R_factor_gt 0.0564
_refine_ls_shift/su_max 0.005
_refine_ls_shift/su_mean 0.001
_refine_ls_structure_factor_coef Fsqd
_refine_ls_weighting_details 'calc w=1/[\s^2^(Fo^2^)+(0.0192P)^2^+1.2880P] where P=(Fo^2^+2Fc^2^)/3'
_refine_ls_weighting_scheme calc
_refine_ls_wR_factor_gt 0.1089
_refine_ls_wR_factor_ref 0.1216
_reflns_number_gt 1793
_reflns_number_total 2280
_reflns_threshold_expression >2\s(I)
_cod_data_source_file eCrystal-634.cif
_cod_data_source_block 2009src0067p21c
_cod_depositor_comments
;
Citation :
Spencer, John and Patel, Hiren and Callear, Samantha K. and 
Hursthouse, Michael B. (2009) 
University of Southampton, Crystal Structure Report Archive. 
(doi:10.5258/ecrystals/634)

More at:
http://ecrystals.chem.soton.ac.uk/634/
;
_cod_original_sg_symbol_H-M P21/c
_cod_database_code 1520410

loop_
_symmetry_equiv_pos_as_xyz
'x, y, z'
'-x, y+1/2, -z+1/2'
'-x, -y, -z'
'x, -y-1/2, z-1/2'

loop_
_atom_site_label
_atom_site_type_symbol
_atom_site_fract_x
_atom_site_fract_y
_atom_site_fract_z
_atom_site_U_iso_or_equiv
_atom_site_adp_type
_atom_site_occupancy
_atom_site_symmetry_multiplicity
_atom_site_calc_flag
_atom_site_refinement_flags
_atom_site_disorder_assembly
_atom_site_disorder_group
C2 C 0.10393(13) 1.7126(3) 0.54979(18) 0.0233(4) Uani 1 1 d . . .
H2 H 0.1036 1.7889 0.6227 0.028 Uiso 1 1 calc R . .
C3 C 0.03039(13) 1.7438(3) 0.44001(18) 0.0244(4) Uani 1 1 d . . .
H3 H -0.0201 1.8378 0.4359 0.029 Uiso 1 1 calc R . .
C4 C 0.03474(13) 1.6304(3) 0.33710(18) 0.0226(4) Uani 1 1 d . . .
H4 H -0.0148 1.6474 0.2602 0.027 Uiso 1 1 calc R . .
C6 C 0.17298(12) 1.4780(3) 0.45175(16) 0.0176(4) Uani 1 1 d . . .
C8 C 0.25121(13) 1.2228(3) 0.34911(16) 0.0204(4) Uani 1 1 d . . .
H8A H 0.3074 1.2706 0.3299 0.025 Uiso 1 1 calc R . .
H8B H 0.1959 1.2533 0.2751 0.025 Uiso 1 1 calc R . .
C9 C 0.25741(13) 0.9816(3) 0.37598(17) 0.0216(4) Uani 1 1 d . . .
H9A H 0.1973 0.9297 0.3825 0.026 Uiso 1 1 calc R . .
H9B H 0.2693 0.9037 0.3060 0.026 Uiso 1 1 calc R . .
C11 C 0.32516(13) 1.0568(3) 0.60035(16) 0.0201(4) Uani 1 1 d . . .
H11A H 0.3798 1.0253 0.6751 0.024 Uiso 1 1 calc R . .
H11B H 0.2681 1.0125 0.6186 0.024 Uiso 1 1 calc R . .
C12 C 0.32115(13) 1.2984(3) 0.57166(16) 0.0199(4) Uani 1 1 d . . .
H12A H 0.3122 1.3805 0.6422 0.024 Uiso 1 1 calc R . .
H12B H 0.3806 1.3454 0.5611 0.024 Uiso 1 1 calc R . .
C13 C 0.40296(13) 0.8006(3) 0.49468(17) 0.0204(4) Uani 1 1 d . . .
C14 C 0.47751(13) 0.7598(3) 0.61905(18) 0.0235(4) Uani 1 1 d . . .
H14A H 0.5160 0.6370 0.6112 0.035 Uiso 1 1 calc R . .
H14B H 0.4481 0.7274 0.6826 0.035 Uiso 1 1 calc R . .
H14C H 0.5168 0.8886 0.6442 0.035 Uiso 1 1 calc R . .
N1 N 0.17515(11) 1.5811(3) 0.55828(14) 0.0209(4) Uani 1 1 d . . .
N5 N 0.10466(11) 1.4979(3) 0.33933(14) 0.0204(4) Uani 1 1 d . . .
N7 N 0.24404(11) 1.3415(3) 0.45721(14) 0.0206(4) Uani 1 1 d . . .
N10 N 0.33247(11) 0.9360(3) 0.49282(14) 0.0209(4) Uani 1 1 d . . .
O15 O 0.40688(10) 0.7137(2) 0.39782(13) 0.0296(4) Uani 1 1 d . . .

loop_
_atom_site_aniso_label
_atom_site_aniso_U_11
_atom_site_aniso_U_22
_atom_site_aniso_U_33
_atom_site_aniso_U_23
_atom_site_aniso_U_13
_atom_site_aniso_U_12
C2 0.0269(10) 0.0208(10) 0.0241(9) -0.0025(8) 0.0110(8) -0.0001(8)
C3 0.0224(10) 0.0224(10) 0.0291(10) -0.0004(8) 0.0092(8) 0.0027(8)
C4 0.0207(9) 0.0206(10) 0.0229(9) 0.0031(8) 0.0023(7) -0.0004(8)
C6 0.0212(9) 0.0145(9) 0.0177(9) 0.0027(7) 0.0070(7) -0.0017(7)
C8 0.0221(9) 0.0255(10) 0.0134(8) -0.0011(8) 0.0053(7) 0.0046(8)
C9 0.0224(9) 0.0225(10) 0.0174(9) -0.0025(8) 0.0032(7) 0.0017(8)
C11 0.0230(9) 0.0225(10) 0.0140(8) -0.0014(7) 0.0050(7) 0.0028(8)
C12 0.0196(9) 0.0229(10) 0.0155(8) -0.0026(8) 0.0035(7) 0.0024(8)
C13 0.0235(9) 0.0174(9) 0.0205(9) 0.0022(8) 0.0078(8) -0.0016(8)
C14 0.0238(10) 0.0216(10) 0.0241(10) 0.0010(8) 0.0063(8) 0.0036(8)
N1 0.0241(8) 0.0195(8) 0.0202(8) -0.0013(7) 0.0088(6) 0.0008(7)
N5 0.0217(8) 0.0189(8) 0.0186(8) 0.0008(6) 0.0038(6) 0.0014(7)
N7 0.0236(8) 0.0228(9) 0.0135(7) -0.0010(6) 0.0034(6) 0.0054(7)
N10 0.0259(8) 0.0203(8) 0.0144(7) -0.0012(6) 0.0036(6) 0.0035(7)
O15 0.0370(8) 0.0306(8) 0.0222(7) -0.0024(6) 0.0110(6) 0.0083(7)

loop_
_atom_type_symbol
_atom_type_description
_atom_type_scat_dispersion_real
_atom_type_scat_dispersion_imag
_atom_type_scat_source
C C 0.0033 0.0016 'International Tables Vol C Tables 4.2.6.8 and 6.1.1.4'
H H 0.0000 0.0000 'International Tables Vol C Tables 4.2.6.8 and 6.1.1.4'
N N 0.0061 0.0033 'International Tables Vol C Tables 4.2.6.8 and 6.1.1.4'
O O 0.0106 0.0060 'International Tables Vol C Tables 4.2.6.8 and 6.1.1.4'

loop_
_geom_angle_atom_site_label_1
_geom_angle_atom_site_label_2
_geom_angle_atom_site_label_3
_geom_angle
_geom_angle_site_symmetry_1
_geom_angle_site_symmetry_3
N1 C2 C3 123.23(18) . .
N1 C2 H2 118.4 . .
C3 C2 H2 118.4 . .
C4 C3 C2 115.97(18) . .
C4 C3 H3 122.0 . .
C2 C3 H3 122.0 . .
N5 C4 C3 123.62(17) . .
N5 C4 H4 118.2 . .
C3 C4 H4 118.2 . .
N1 C6 N7 117.73(16) . .
N1 C6 N5 125.34(17) . .
N7 C6 N5 116.93(16) . .
N7 C8 C9 110.17(15) . .
N7 C8 H8A 109.6 . .
C9 C8 H8A 109.6 . .
N7 C8 H8B 109.6 . .
C9 C8 H8B 109.6 . .
H8A C8 H8B 108.1 . .
N10 C9 C8 110.44(15) . .
N10 C9 H9A 109.6 . .
C8 C9 H9A 109.6 . .
N10 C9 H9B 109.6 . .
C8 C9 H9B 109.6 . .
H9A C9 H9B 108.1 . .
N10 C11 C12 109.53(15) . .
N10 C11 H11A 109.8 . .
C12 C11 H11A 109.8 . .
N10 C11 H11B 109.8 . .
C12 C11 H11B 109.8 . .
H11A C11 H11B 108.2 . .
N7 C12 C11 109.42(15) . .
N7 C12 H12A 109.8 . .
C11 C12 H12A 109.8 . .
N7 C12 H12B 109.8 . .
C11 C12 H12B 109.8 . .
H12A C12 H12B 108.2 . .
O15 C13 N10 121.38(17) . .
O15 C13 C14 120.81(17) . .
N10 C13 C14 117.81(16) . .
C13 C14 H14A 109.5 . .
C13 C14 H14B 109.5 . .
H14A C14 H14B 109.5 . .
C13 C14 H14C 109.5 . .
H14A C14 H14C 109.5 . .
H14B C14 H14C 109.5 . .
C2 N1 C6 116.15(16) . .
C4 N5 C6 115.69(16) . .
C6 N7 C12 123.45(15) . .
C6 N7 C8 123.45(15) . .
C12 N7 C8 113.10(15) . .
C13 N10 C11 125.31(15) . .
C13 N10 C9 120.85(15) . .
C11 N10 C9 113.77(15) . .

loop_
_geom_bond_atom_site_label_1
_geom_bond_atom_site_label_2
_geom_bond_distance
_geom_bond_site_symmetry_2
C2 N1 1.330(2) .
C2 C3 1.383(3) .
C2 H2 0.9500 .
C3 C4 1.376(3) .
C3 H3 0.9500 .
C4 N5 1.333(2) .
C4 H4 0.9500 .
C6 N1 1.351(2) .
C6 N7 1.354(2) .
C6 N5 1.356(2) .
C8 N7 1.457(2) .
C8 C9 1.520(3) .
C8 H8A 0.9900 .
C8 H8B 0.9900 .
C9 N10 1.461(2) .
C9 H9A 0.9900 .
C9 H9B 0.9900 .
C11 N10 1.460(2) .
C11 C12 1.527(3) .
C11 H11A 0.9900 .
C11 H11B 0.9900 .
C12 N7 1.456(2) .
C12 H12A 0.9900 .
C12 H12B 0.9900 .
C13 O15 1.236(2) .
C13 N10 1.352(2) .
C13 C14 1.508(3) .
C14 H14A 0.9800 .
C14 H14B 0.9800 .
C14 H14C 0.9800 .
